data_7154182
loop_
_publ_author_name
'Savych, Iryna'
'Gl\"asel, Tim'
'Villinger, Alexander'
'Sosnovskikh, Vyacheslav Ya'
'Iaroshenko, Viktor O.'
'Langer, Peter'

_publ_section_title
;
 Synthesis of functionalized 2-salicyloylfurans, furo[3,2-b]chromen-9-ones
 and 2-benzoyl-8H-thieno[2,3-b]indoles by one-pot cyclizations of
 3-halochromones with \b-ketoamides and 1,3-dihydroindole-2-thiones.
;
_journal_issue 3
_journal_name_full 'Organic &amp; biomolecular chemistry'
_journal_page_first 729
_journal_page_last 750
_journal_paper_doi 10.1039/c4ob01730g
_journal_volume 13
_journal_year 2015
_chemical_formula_moiety 'C20 H16 Cl N O5, C2 H6 O S'
_chemical_formula_sum 'C22 H22 Cl N O6 S'
_chemical_formula_weight 463.92
_chemical_name_systematic
'<i>N</i>-(4-Chlorophenyl)-5-[(2-hydroxy-4-methoxyphenyl)carbonyl]-2-methylfuran-3-carboxamide * dimethylsulfoxide'
_space_group_IT_number 11
_symmetry_cell_setting monoclinic
_symmetry_Int_Tables_number 11
_symmetry_space_group_name_Hall '-P 2yb'
_symmetry_space_group_name_H-M 'P 1 21/m 1'
_atom_sites_solution_hydrogens geom
_atom_sites_solution_primary direct
_atom_sites_solution_secondary difmap
_audit_creation_method SHELXL-97
_cell_angle_alpha 90.00
_cell_angle_beta 91.2010(10)
_cell_angle_gamma 90.00
_cell_formula_units_Z 2
_cell_length_a 9.7020(2)
_cell_length_b 6.89430(10)
_cell_length_c 16.0179(3)
_cell_measurement_reflns_used 8112
_cell_measurement_temperature 173(2)
_cell_measurement_theta_max 70.723
_cell_measurement_theta_min 4.864
_cell_volume 1071.18(3)
_computing_cell_refinement 'Bruker Apex v7.51a'
_computing_data_collection 'Bruker Apex v7.51a'
_computing_data_reduction 'Bruker SAINT'
_computing_molecular_graphics 'ORTEP-3v2.01 (Farrugia, 1997)'
_computing_publication_material SHELXL-97
_computing_structure_refinement 'SHELXL-97 (Sheldrick, 1997)'
_computing_structure_solution 'SHELXS-97 (Sheldrick, 1997)'
_diffrn_ambient_temperature 173(2)
_diffrn_measured_fraction_theta_full 0.997
_diffrn_measured_fraction_theta_max 0.997
_diffrn_measurement_device_type 'Bruker-Nonius Apex X8-CCD-diffractometer'
_diffrn_measurement_method 'phi and omega scans'
_diffrn_radiation_monochromator graphite
_diffrn_radiation_source 'sealed tube'
_diffrn_radiation_type MoK\a
_diffrn_radiation_wavelength 0.71073
_diffrn_reflns_av_R_equivalents 0.0217
_diffrn_reflns_av_sigmaI/netI 0.0189
_diffrn_reflns_limit_h_max 14
_diffrn_reflns_limit_h_min -14
_diffrn_reflns_limit_k_max 10
_diffrn_reflns_limit_k_min -10
_diffrn_reflns_limit_l_max 23
_diffrn_reflns_limit_l_min -23
_diffrn_reflns_number 18612
_diffrn_reflns_theta_full 31.99
_diffrn_reflns_theta_max 31.99
_diffrn_reflns_theta_min 2.54
_exptl_absorpt_coefficient_mu 0.316
_exptl_absorpt_correction_T_max 0.9601
_exptl_absorpt_correction_T_min 0.9168
_exptl_absorpt_correction_type multi-scan
_exptl_absorpt_process_details '(SADABS; Sheldrick, 2004)'
_exptl_crystal_colour colourless
_exptl_crystal_density_diffrn 1.438
_exptl_crystal_density_method 'not measured'
_exptl_crystal_description block
_exptl_crystal_F_000 484
_exptl_crystal_size_max 0.28
_exptl_crystal_size_mid 0.27
_exptl_crystal_size_min 0.13
_refine_diff_density_max 0.470
_refine_diff_density_min -0.374
_refine_diff_density_rms 0.054
_refine_ls_extinction_method none
_refine_ls_goodness_of_fit_ref 1.025
_refine_ls_hydrogen_treatment mixed
_refine_ls_matrix_type full
_refine_ls_number_parameters 192
_refine_ls_number_reflns 3979
_refine_ls_number_restraints 0
_refine_ls_restrained_S_all 1.025
_refine_ls_R_factor_all 0.0465
_refine_ls_R_factor_gt 0.0382
_refine_ls_shift/su_max 0.000
_refine_ls_shift/su_mean 0.000
_refine_ls_structure_factor_coef Fsqd
_refine_ls_weighting_details 'calc w=1/[\s^2^(Fo^2^)+(0.0640P)^2^+0.2644P] where P=(Fo^2^+2Fc^2^)/3'
_refine_ls_weighting_scheme calc
_refine_ls_wR_factor_gt 0.1038
_refine_ls_wR_factor_ref 0.1126
_reflns_number_gt 3373
_reflns_number_total 3979
_reflns_threshold_expression >2\s(I)
_cod_data_source_file c4ob01730g2.cif
_cod_data_source_block is_is3801
_cod_depositor_comments 'Adding full bibliography for 7154181--7154183.cif.'
_cod_original_sg_symbol_H-M 'P 21/m'
_cod_database_code 7154182

loop_
_symmetry_equiv_pos_as_xyz
'x, y, z'
'-x, y+1/2, -z'
'-x, -y, -z'
'x, -y-1/2, z'

loop_
_atom_site_label
_atom_site_type_symbol
_atom_site_fract_x
_atom_site_fract_y
_atom_site_fract_z
_atom_site_U_iso_or_equiv
_atom_site_adp_type
_atom_site_occupancy
_atom_site_symmetry_multiplicity
_atom_site_calc_flag
_atom_site_refinement_flags
Cl1 Cl 0.34906(6) 0.2500 0.61587(3) 0.05817(18) Uani 1 2 d S
N1 N 0.16332(12) 0.2500 0.26115(7) 0.0230(2) Uani 1 2 d S
O1 O 0.13437(10) 0.2500 -0.02760(6) 0.0229(2) Uani 1 2 d S
O2 O -0.23026(11) 0.2500 -0.00290(7) 0.0312(2) Uani 1 2 d S
O3 O -0.37322(11) 0.2500 -0.13611(8) 0.0366(3) Uani 1 2 d S
O4 O -0.13766(13) 0.2500 -0.39372(7) 0.0373(3) Uani 1 2 d S
O5 O 0.36757(11) 0.2500 0.19345(7) 0.0335(3) Uani 1 2 d S
C1 C 0.00603(13) 0.2500 0.00771(8) 0.0200(2) Uani 1 2 d S
C2 C 0.02103(14) 0.2500 0.09236(8) 0.0212(2) Uani 1 2 d S
H2 H -0.0509 0.2500 0.1317 0.025 Uiso 1 2 calc SR
C3 C 0.16536(13) 0.2500 0.11073(8) 0.0197(2) Uani 1 2 d S
C4 C 0.22964(13) 0.2500 0.03542(9) 0.0215(2) Uani 1 2 d S
C5 C -0.12107(14) 0.2500 -0.04346(9) 0.0213(2) Uani 1 2 d S
C6 C -0.12504(13) 0.2500 -0.13425(8) 0.0204(2) Uani 1 2 d S
C7 C -0.25415(14) 0.2500 -0.17724(9) 0.0228(3) Uani 1 2 d S
C8 C -0.26279(15) 0.2500 -0.26430(9) 0.0260(3) Uani 1 2 d S
H8 H -0.3502 0.2500 -0.2922 0.031 Uiso 1 2 calc SR
C9 C -0.14302(16) 0.2500 -0.30957(9) 0.0269(3) Uani 1 2 d S
C10 C -0.01439(17) 0.2500 -0.26879(10) 0.0377(4) Uani 1 2 d S
H10 H 0.0674 0.2500 -0.3004 0.045 Uiso 1 2 calc SR
C11 C -0.00613(16) 0.2500 -0.18363(10) 0.0327(3) Uani 1 2 d S
H11 H 0.0821 0.2500 -0.1568 0.039 Uiso 1 2 calc SR
C12 C -0.2643(2) 0.2500 -0.44075(11) 0.0389(4) Uani 1 2 d S
H12A H -0.3181 0.1348 -0.4265 0.058 Uiso 0.50 1 calc PR
H12B H -0.2447 0.2483 -0.5005 0.058 Uiso 1 2 calc SR
H12C H -0.3170 0.3669 -0.4276 0.058 Uiso 0.50 1 calc PR
C13 C 0.24097(14) 0.2500 0.19170(8) 0.0213(2) Uani 1 2 d S
C14 C 0.21303(14) 0.2500 0.34444(9) 0.0235(3) Uani 1 2 d S
C15 C 0.11608(16) 0.2500 0.40715(10) 0.0332(3) Uani 1 2 d S
H15 H 0.0207 0.2500 0.3925 0.040 Uiso 1 2 calc SR
C16 C 0.15646(18) 0.2500 0.49065(10) 0.0389(4) Uani 1 2 d S
H16 H 0.0895 0.2500 0.5331 0.047 Uiso 1 2 calc SR
C17 C 0.29539(18) 0.2500 0.51137(10) 0.0338(3) Uani 1 2 d S
C18 C 0.39306(17) 0.2500 0.45050(10) 0.0342(3) Uani 1 2 d S
H18 H 0.4882 0.2500 0.4657 0.041 Uiso 1 2 calc SR
C19 C 0.35291(16) 0.2500 0.36679(10) 0.0315(3) Uani 1 2 d S
H19 H 0.4206 0.2500 0.3248 0.038 Uiso 1 2 calc SR
C20 C 0.37586(16) 0.2500 0.00991(10) 0.0329(3) Uani 1 2 d S
H20A H 0.4114 0.1169 0.0109 0.049 Uiso 0.50 1 calc PR
H20B H 0.4305 0.3304 0.0487 0.049 Uiso 0.50 1 calc PR
H20C H 0.3822 0.3026 -0.0467 0.049 Uiso 0.50 1 calc PR
H1 H 0.075(2) 0.2500 0.2557(14) 0.036(5) Uiso 1 2 d S
H3 H -0.347(3) 0.2500 -0.0819(18) 0.059(8) Uiso 1 2 d S
S1 S 0.70997(4) 0.2500 0.26128(2) 0.02772(10) Uani 1 2 d S
O6 O 0.86407(12) 0.2500 0.27088(8) 0.0405(3) Uani 1 2 d S
C21 C 0.66761(12) 0.05519(17) 0.19187(8) 0.0335(2) Uani 1 1 d .
H21A H 0.7134 0.0752 0.1386 0.050 Uiso 1 1 calc R
H21B H 0.5676 0.0511 0.1823 0.050 Uiso 1 1 calc R
H21C H 0.6986 -0.0677 0.2166 0.050 Uiso 1 1 calc R

loop_
_atom_site_aniso_label
_atom_site_aniso_U_11
_atom_site_aniso_U_22
_atom_site_aniso_U_33
_atom_site_aniso_U_23
_atom_site_aniso_U_13
_atom_site_aniso_U_12
Cl1 0.0428(3) 0.1135(5) 0.01799(19) 0.000 -0.00407(17) 0.000
N1 0.0150(5) 0.0370(6) 0.0170(5) 0.000 0.0002(4) 0.000
O1 0.0160(4) 0.0346(5) 0.0181(4) 0.000 0.0007(3) 0.000
O2 0.0179(5) 0.0520(7) 0.0237(5) 0.000 0.0033(4) 0.000
O3 0.0162(5) 0.0652(8) 0.0284(6) 0.000 0.0001(4) 0.000
O4 0.0316(6) 0.0609(8) 0.0191(5) 0.000 -0.0042(4) 0.000
O5 0.0164(5) 0.0612(8) 0.0230(5) 0.000 0.0013(4) 0.000
C1 0.0159(5) 0.0248(6) 0.0194(6) 0.000 0.0015(4) 0.000
C2 0.0170(5) 0.0274(6) 0.0192(6) 0.000 0.0020(4) 0.000
C3 0.0175(5) 0.0231(5) 0.0185(5) 0.000 0.0006(4) 0.000
C4 0.0169(5) 0.0291(6) 0.0185(6) 0.000 -0.0003(4) 0.000
C5 0.0173(5) 0.0249(6) 0.0217(6) 0.000 0.0005(5) 0.000
C6 0.0166(5) 0.0243(6) 0.0204(6) 0.000 -0.0008(4) 0.000
C7 0.0173(5) 0.0260(6) 0.0251(6) 0.000 -0.0015(5) 0.000
C8 0.0202(6) 0.0339(7) 0.0237(6) 0.000 -0.0053(5) 0.000
C9 0.0257(7) 0.0356(7) 0.0193(6) 0.000 -0.0028(5) 0.000
C10 0.0201(7) 0.0724(12) 0.0207(7) 0.000 0.0006(5) 0.000
C11 0.0181(6) 0.0596(10) 0.0205(6) 0.000 -0.0004(5) 0.000
C12 0.0407(9) 0.0493(10) 0.0262(8) 0.000 -0.0132(7) 0.000
C13 0.0175(5) 0.0277(6) 0.0188(6) 0.000 0.0012(4) 0.000
C14 0.0195(6) 0.0330(7) 0.0179(6) 0.000 -0.0002(5) 0.000
C15 0.0197(6) 0.0580(10) 0.0219(7) 0.000 0.0028(5) 0.000
C16 0.0292(8) 0.0677(12) 0.0202(7) 0.000 0.0055(6) 0.000
C17 0.0318(8) 0.0507(9) 0.0188(6) 0.000 -0.0013(6) 0.000
C18 0.0227(7) 0.0576(10) 0.0220(7) 0.000 -0.0033(5) 0.000
C19 0.0195(6) 0.0547(9) 0.0203(6) 0.000 0.0004(5) 0.000
C20 0.0177(6) 0.0583(10) 0.0228(7) 0.000 0.0029(5) 0.000
S1 0.01698(16) 0.0426(2) 0.02370(18) 0.000 0.00334(12) 0.000
O6 0.0166(5) 0.0697(9) 0.0349(6) 0.000 -0.0019(4) 0.000
C21 0.0280(5) 0.0337(5) 0.0387(6) -0.0008(4) 0.0009(4) -0.0002(4)

loop_
_atom_type_symbol
_atom_type_description
_atom_type_scat_dispersion_real
_atom_type_scat_dispersion_imag
_atom_type_scat_source
C C 0.0033 0.0016 'International Tables Vol C Tables 4.2.6.8 and 6.1.1.4'
H H 0.0000 0.0000 'International Tables Vol C Tables 4.2.6.8 and 6.1.1.4'
Cl Cl 0.1484 0.1585 'International Tables Vol C Tables 4.2.6.8 and 6.1.1.4'
N N 0.0061 0.0033 'International Tables Vol C Tables 4.2.6.8 and 6.1.1.4'
O O 0.0106 0.0060 'International Tables Vol C Tables 4.2.6.8 and 6.1.1.4'
S S 0.1246 0.1234 'International Tables Vol C Tables 4.2.6.8 and 6.1.1.4'

loop_
_geom_angle_atom_site_label_1
_geom_angle_atom_site_label_2
_geom_angle_atom_site_label_3
_geom_angle
_geom_angle_site_symmetry_3
C13 N1 C14 126.26(12) .
C13 N1 H1 119.1(15) .
C14 N1 H1 114.7(15) .
C4 O1 C1 107.60(10) .
C7 O3 H3 104.5(18) .
C9 O4 C12 118.44(14) .
C2 C1 O1 109.29(11) .
C2 C1 C5 128.92(12) .
O1 C1 C5 121.80(12) .
C1 C2 C3 106.85(11) .
C1 C2 H2 126.6 .
C3 C2 H2 126.6 .
C4 C3 C2 106.37(12) .
C4 C3 C13 123.13(12) .
C2 C3 C13 130.49(12) .
O1 C4 C3 109.89(11) .
O1 C4 C20 115.85(12) .
C3 C4 C20 134.26(13) .
O2 C5 C6 120.88(12) .
O2 C5 C1 114.83(12) .
C6 C5 C1 124.29(12) .
C11 C6 C7 116.88(13) .
C11 C6 C5 123.73(12) .
C7 C6 C5 119.39(12) .
O3 C7 C8 117.15(13) .
O3 C7 C6 121.53(13) .
C8 C7 C6 121.31(13) .
C9 C8 C7 119.38(13) .
C9 C8 H8 120.3 .
C7 C8 H8 120.3 .
O4 C9 C8 125.04(14) .
O4 C9 C10 114.47(14) .
C8 C9 C10 120.49(14) .
C11 C10 C9 120.05(14) .
C11 C10 H10 120.0 .
C9 C10 H10 120.0 .
C10 C11 C6 121.88(14) .
C10 C11 H11 119.1 .
C6 C11 H11 119.1 .
O4 C12 H12A 109.5 .
O4 C12 H12B 109.5 .
H12A C12 H12B 109.5 .
O4 C12 H12C 109.5 .
H12A C12 H12C 109.5 .
H12B C12 H12C 109.5 .
O5 C13 N1 123.62(13) .
O5 C13 C3 119.89(12) .
N1 C13 C3 116.49(12) .
C15 C14 C19 118.90(13) .
C15 C14 N1 117.43(13) .
C19 C14 N1 123.67(13) .
C16 C15 C14 121.03(14) .
C16 C15 H15 119.5 .
C14 C15 H15 119.5 .
C17 C16 C15 119.11(15) .
C17 C16 H16 120.4 .
C15 C16 H16 120.4 .
C18 C17 C16 120.91(15) .
C18 C17 Cl1 119.02(13) .
C16 C17 Cl1 120.08(13) .
C17 C18 C19 120.11(15) .
C17 C18 H18 119.9 .
C19 C18 H18 119.9 .
C18 C19 C14 119.95(14) .
C18 C19 H19 120.0 .
C14 C19 H19 120.0 .
C4 C20 H20A 109.5 .
C4 C20 H20B 109.5 .
H20A C20 H20B 109.5 .
C4 C20 H20C 109.5 .
H20A C20 H20C 109.5 .
H20B C20 H20C 109.5 .
O6 S1 C21 106.24(5) .
O6 S1 C21 106.24(5) 4_565
C21 S1 C21 97.53(8) 4_565
S1 C21 H21A 109.5 .
S1 C21 H21B 109.5 .
H21A C21 H21B 109.5 .
S1 C21 H21C 109.5 .
H21A C21 H21C 109.5 .
H21B C21 H21C 109.5 .

loop_
_geom_bond_atom_site_label_1
_geom_bond_atom_site_label_2
_geom_bond_distance
_geom_bond_site_symmetry_2
Cl1 C17 1.7426(17) .
N1 C13 1.3566(17) .
N1 C14 1.4090(18) .
N1 H1 0.86(2) .
O1 C4 1.3544(16) .
O1 C1 1.3784(16) .
O2 C5 1.2543(17) .
O3 C7 1.3418(18) .
O3 H3 0.90(3) .
O4 C9 1.3500(18) .
O4 C12 1.427(2) .
O5 C13 1.2280(17) .
C1 C2 1.3607(19) .
C1 C5 1.4664(19) .
C2 C3 1.4248(18) .
C2 H2 0.9500 .
C3 C4 1.3695(18) .
C3 C13 1.4767(19) .
C4 C20 1.4844(19) .
C5 C6 1.4539(19) .
C6 C11 1.412(2) .
C6 C7 1.4167(19) .
C7 C8 1.395(2) .
C8 C9 1.382(2) .
C8 H8 0.9500 .
C9 C10 1.396(2) .
C10 C11 1.365(2) .
C10 H10 0.9500 .
C11 H11 0.9500 .
C12 H12A 0.9800 .
C12 H12B 0.9800 .
C12 H12C 0.9800 .
C14 C15 1.390(2) .
C14 C19 1.396(2) .
C15 C16 1.386(2) .
C15 H15 0.9500 .
C16 C17 1.381(2) .
C16 H16 0.9500 .
C17 C18 1.374(2) .
C18 C19 1.388(2) .
C18 H18 0.9500 .
C19 H19 0.9500 .
C20 H20A 0.9800 .
C20 H20B 0.9800 .
C20 H20C 0.9800 .
S1 O6 1.4998(12) .
S1 C21 1.7861(12) .
S1 C21 1.7861(12) 4_565
C21 H21A 0.9800 .
C21 H21B 0.9800 .
C21 H21C 0.9800 .

loop_
_geom_torsion_atom_site_label_1
_geom_torsion_atom_site_label_2
_geom_torsion_atom_site_label_3
_geom_torsion_atom_site_label_4
_geom_torsion
C4 O1 C1 C2 0.0
C4 O1 C1 C5 180.0
O1 C1 C2 C3 0.0
C5 C1 C2 C3 180.0
C1 C2 C3 C4 0.0
C1 C2 C3 C13 180.0
C1 O1 C4 C3 0.0
C1 O1 C4 C20 180.0
C2 C3 C4 O1 0.0
C13 C3 C4 O1 180.0
C2 C3 C4 C20 180.0
C13 C3 C4 C20 0.0
C2 C1 C5 O2 0.0
O1 C1 C5 O2 180.0
C2 C1 C5 C6 180.0
O1 C1 C5 C6 0.0
O2 C5 C6 C11 180.0
C1 C5 C6 C11 0.0
O2 C5 C6 C7 0.0
C1 C5 C6 C7 180.0
C11 C6 C7 O3 180.0
C5 C6 C7 O3 0.0
C11 C6 C7 C8 0.0
C5 C6 C7 C8 180.0
O3 C7 C8 C9 180.0
C6 C7 C8 C9 0.0
C12 O4 C9 C8 0.0
C12 O4 C9 C10 180.0
C7 C8 C9 O4 180.0
C7 C8 C9 C10 0.0
O4 C9 C10 C11 180.0
C8 C9 C10 C11 0.0
C9 C10 C11 C6 0.0
C7 C6 C11 C10 0.0
C5 C6 C11 C10 180.0
C14 N1 C13 O5 0.0
C14 N1 C13 C3 180.0
C4 C3 C13 O5 0.0
C2 C3 C13 O5 180.0
C4 C3 C13 N1 180.0
C2 C3 C13 N1 0.0
C13 N1 C14 C15 180.0
C13 N1 C14 C19 0.0
C19 C14 C15 C16 0.0
N1 C14 C15 C16 180.0
C14 C15 C16 C17 0.0
C15 C16 C17 C18 0.0
C15 C16 C17 Cl1 180.0
C16 C17 C18 C19 0.0
Cl1 C17 C18 C19 180.0
C17 C18 C19 C14 0.0
C15 C14 C19 C18 0.0
N1 C14 C19 C18 180.0
